data_1519259
loop_
_publ_author_name
'Bell, Norman A.'
'Light, Mark E.'
'Hursthouse, Michael B.'

_publ_section_title
;
 C20H24N4
;
_journal_name_full 'Crystal Structure Report Archive'
_journal_page_first 736
_journal_year 2000
_chemical_formula_sum 'C20 H24 N4'
_chemical_formula_weight 320.43
_space_group_IT_number 2
_symmetry_cell_setting triclinic
_symmetry_space_group_name_Hall '-P 1'
_symmetry_space_group_name_H-M 'P -1'
_atom_sites_solution_hydrogens geom
_atom_sites_solution_primary direct
_atom_sites_solution_secondary difmap
_cell_angle_alpha 95.5550(10)
_cell_angle_beta 101.9900(10)
_cell_angle_gamma 104.5180(10)
_cell_formula_units_Z 4
_cell_length_a 8.71760(10)
_cell_length_b 13.4265(2)
_cell_length_c 16.1511(4)
_cell_measurement_reflns_used 7201
_cell_measurement_temperature 150(2)
_cell_measurement_theta_max 27.48
_cell_measurement_theta_min 2.91
_cell_volume 1767.88(6)
_computing_cell_refinement 'DENZO and COLLECT'
_computing_data_collection
;
'DENZO (Otwinowski and Minor, 1997) & COLLECT (Hooft, 1998) '
;
_computing_data_reduction 'DENZO and COLLECT'
_computing_publication_material SHELXL-97
_computing_structure_refinement 'SHELXL-97 (Sheldrick, 2008)'
_computing_structure_solution 'SHELXS-97 (Sheldrick, 2008)'
_diffrn_ambient_temperature 150(2)
_diffrn_measured_fraction_theta_full 0.998
_diffrn_measured_fraction_theta_max 0.998
_diffrn_measurement_device_type 'Enraf Nonius KappaCCD area detector'
_diffrn_measurement_method '\w and \f scans to fill Ewald sphere'
_diffrn_radiation_monochromator graphite
_diffrn_radiation_source 'Enraf Nonius FR591 rotating anode'
_diffrn_radiation_type MoK\a
_diffrn_radiation_wavelength 0.71073
_diffrn_reflns_av_R_equivalents 0.0434
_diffrn_reflns_av_sigmaI/netI 0.0586
_diffrn_reflns_limit_h_max 10
_diffrn_reflns_limit_h_min -10
_diffrn_reflns_limit_k_max 15
_diffrn_reflns_limit_k_min -15
_diffrn_reflns_limit_l_max 19
_diffrn_reflns_limit_l_min -18
_diffrn_reflns_number 17542
_diffrn_reflns_theta_full 25.03
_diffrn_reflns_theta_max 25.03
_diffrn_reflns_theta_min 3.02
_exptl_absorpt_coefficient_mu 0.073
_exptl_absorpt_correction_T_max 0.9891
_exptl_absorpt_correction_T_min 0.9784
_exptl_absorpt_correction_type empirical
_exptl_absorpt_process_details 'SORTAV (R.H. Blessing, 1995, 1997)'
_exptl_crystal_colour yellow
_exptl_crystal_density_diffrn 1.204
_exptl_crystal_density_method 'not measured'
_exptl_crystal_description prism
_exptl_crystal_F_000 688
_exptl_crystal_size_max 0.30
_exptl_crystal_size_mid 0.20
_exptl_crystal_size_min 0.15
_refine_diff_density_max 0.163
_refine_diff_density_min -0.188
_refine_diff_density_rms 0.038
_refine_ls_extinction_coef 0.0144(14)
_refine_ls_extinction_expression Fc^*^=kFc[1+0.001xFc^2^\l^3^/sin(2\q)]^-1/4^
_refine_ls_extinction_method SHELXL
_refine_ls_goodness_of_fit_ref 0.992
_refine_ls_hydrogen_treatment mixed
_refine_ls_matrix_type full
_refine_ls_number_parameters 626
_refine_ls_number_reflns 6236
_refine_ls_number_restraints 0
_refine_ls_restrained_S_all 0.992
_refine_ls_R_factor_all 0.0671
_refine_ls_R_factor_gt 0.0408
_refine_ls_shift/su_max 0.001
_refine_ls_shift/su_mean 0.000
_refine_ls_structure_factor_coef Fsqd
_refine_ls_weighting_details 'calc w=1/[\s^2^(Fo^2^)+(0.0551P)^2^+0.0000P] where P=(Fo^2^+2Fc^2^)/3'
_refine_ls_weighting_scheme calc
_refine_ls_wR_factor_gt 0.0940
_refine_ls_wR_factor_ref 0.1062
_reflns_number_gt 4400
_reflns_number_total 6236
_reflns_threshold_expression >2\s(I)
_cod_data_source_file eCrystal-736.cif
_cod_data_source_block s92
_cod_depositor_comments
;
Citation :
Bell, Norman A. and Light, Mark E. and Hursthouse, Michael B. (2000) 
University of Southampton, Crystal Structure Report Archive. 

More at:
http://ecrystals.chem.soton.ac.uk/736/

The following automatic conversions were performed:

'_symmetry_cell_setting' value 'Triclinic' changed to 'triclinic'
according to the built-in table from CIF Core dictionary named
'cif_core.dic' version 2.4.1 from 2010-06-29.

'_exptl_absorpt_correction_type' value 'Empirical' changed to
'empirical' according to the built-in table from CIF Core dictionary
named 'cif_core.dic' version 2.4.1 from 2010-06-29.

Automatic conversion script
Id: cif_fix_values 3105 2015-03-04 15:46:00Z robertas 
;
_cod_original_cell_volume 1767.88(5)
_cod_original_sg_symbol_H-M P-1
_cod_database_code 1519259

loop_
_symmetry_equiv_pos_as_xyz
'x, y, z'
'-x, -y, -z'

loop_
_atom_site_label
_atom_site_type_symbol
_atom_site_fract_x
_atom_site_fract_y
_atom_site_fract_z
_atom_site_U_iso_or_equiv
_atom_site_adp_type
_atom_site_occupancy
_atom_site_symmetry_multiplicity
_atom_site_calc_flag
_atom_site_refinement_flags
_atom_site_disorder_assembly
_atom_site_disorder_group
N8 N 0.16261(15) 0.75243(10) 0.03030(8) 0.0259(3) Uani 1 1 d . . .
N7 N 0.31657(15) 0.68409(9) -0.05034(8) 0.0250(3) Uani 1 1 d . . .
C30 C 0.24357(18) 0.75721(11) -0.03120(9) 0.0246(4) Uani 1 1 d . . .
C28 C 0.22472(18) 0.82607(12) -0.16942(9) 0.0246(4) Uani 1 1 d . . .
C26 C 0.29857(18) 0.94731(12) -0.03889(10) 0.0256(4) Uani 1 1 d . . .
C29 C 0.23968(18) 0.90726(12) -0.21556(10) 0.0240(4) Uani 1 1 d . . .
C24 C 0.28625(17) 1.01142(11) -0.17514(9) 0.0236(4) Uani 1 1 d . . .
C25 C 0.31485(18) 1.02833(12) -0.08509(10) 0.0252(4) Uani 1 1 d . . .
N6 N 0.38631(19) 1.28298(11) -0.14135(9) 0.0431(4) Uani 1 1 d . . .
C23 C 0.30523(19) 1.09685(12) -0.22290(9) 0.0271(4) Uani 1 1 d . . .
C22 C 0.3497(2) 1.19988(13) -0.18025(10) 0.0302(4) Uani 1 1 d . . .
C21 C 0.2890(2) 1.08022(12) -0.31234(11) 0.0309(4) Uani 1 1 d . . .
C27 C 0.25446(18) 0.84408(11) -0.07996(9) 0.0235(3) Uani 1 1 d . . .
C36 C 0.0224(2) 0.79623(14) 0.02762(11) 0.0312(4) Uani 1 1 d . . .
N5 N 0.2750(2) 1.06509(11) -0.38559(10) 0.0452(4) Uani 1 1 d . . .
C31 C 0.46728(19) 0.70805(13) -0.08164(10) 0.0281(4) Uani 1 1 d . . .
C33 C 0.3945(2) 0.52446(14) -0.15461(12) 0.0368(4) Uani 1 1 d . . .
C32 C 0.4503(2) 0.63816(13) -0.16440(11) 0.0326(4) Uani 1 1 d . . .
C35 C 0.2622(2) 0.57463(12) -0.03765(11) 0.0317(4) Uani 1 1 d . . .
C40 C 0.1971(2) 0.69953(15) 0.10497(11) 0.0357(4) Uani 1 1 d . . .
C34 C 0.2423(2) 0.50291(14) -0.12047(12) 0.0358(4) Uani 1 1 d . . .
C39 C 0.2243(3) 0.77432(18) 0.18655(11) 0.0442(5) Uani 1 1 d . . .
C37 C 0.0461(2) 0.87091(15) 0.10902(11) 0.0360(4) Uani 1 1 d . . .
C38 C 0.0803(2) 0.81871(17) 0.18756(12) 0.0402(5) Uani 1 1 d . . .
N4 N 0.86631(15) 0.74492(10) 0.48592(7) 0.0255(3) Uani 1 1 d . . .
N3 N 0.70826(14) 0.80855(10) 0.56665(7) 0.0256(3) Uani 1 1 d . . .
C10 C 0.72090(18) 0.74530(11) 0.50014(9) 0.0242(4) Uani 1 1 d . . .
C6 C 0.54930(19) 0.65864(12) 0.35474(10) 0.0262(4) Uani 1 1 d . . .
C8 C 0.45102(19) 0.61632(12) 0.47887(10) 0.0264(4) Uani 1 1 d . . .
C7 C 0.57236(18) 0.67381(11) 0.44423(9) 0.0248(4) Uani 1 1 d . . .
C9 C 0.31376(19) 0.54513(12) 0.42707(10) 0.0275(4) Uani 1 1 d . . .
C5 C 0.41207(19) 0.58821(12) 0.30311(10) 0.0279(4) Uani 1 1 d . . .
C4 C 0.29097(18) 0.52846(12) 0.33731(10) 0.0274(4) Uani 1 1 d . . .
C2 C 0.14939(19) 0.45279(12) 0.28330(10) 0.0305(4) Uani 1 1 d . . .
C19 C 1.0986(2) 0.85889(14) 0.44480(11) 0.0339(4) Uani 1 1 d . . .
C17 C 0.9821(2) 0.67557(14) 0.37228(10) 0.0330(4) Uani 1 1 d . . .
C11 C 0.5740(2) 0.85806(14) 0.55974(11) 0.0307(4) Uani 1 1 d . . .
C16 C 0.8981(2) 0.65133(13) 0.44416(10) 0.0285(4) Uani 1 1 d . . .
C20 C 1.01223(19) 0.83532(13) 0.51598(11) 0.0299(4) Uani 1 1 d . . .
C15 C 0.8315(2) 0.84111(15) 0.64897(10) 0.0326(4) Uani 1 1 d . . .
N2 N 0.12560(18) 0.41194(12) 0.12157(10) 0.0474(4) Uani 1 1 d . . .
N1 N -0.0799(2) 0.35758(13) 0.34852(10) 0.0506(4) Uani 1 1 d . . .
C12 C 0.4905(2) 0.84347(15) 0.63316(11) 0.0371(4) Uani 1 1 d . . .
C18 C 1.1382(2) 0.76353(14) 0.40598(11) 0.0349(4) Uani 1 1 d . . .
C1 C 0.0234(2) 0.39983(13) 0.31800(11) 0.0356(4) Uani 1 1 d . . .
C3 C 0.13392(19) 0.42923(13) 0.19432(11) 0.0344(4) Uani 1 1 d . . .
C13 C 0.6149(2) 0.87770(17) 0.71921(12) 0.0432(5) Uani 1 1 d . . .
C14 C 0.7475(2) 0.82243(17) 0.72214(12) 0.0414(5) Uani 1 1 d . . .
H5 H 0.4000(19) 0.5780(12) 0.2387(11) 0.036(4) Uiso 1 1 d . . .
H35A H 0.1570(19) 0.5632(11) -0.0208(9) 0.025(4) Uiso 1 1 d . . .
H28 H 0.1930(17) 0.7537(12) -0.1987(9) 0.026(4) Uiso 1 1 d . . .
H31B H 0.4962(19) 0.7828(13) -0.0882(10) 0.031(4) Uiso 1 1 d . . .
H31A H 0.5516(19) 0.6954(11) -0.0352(10) 0.027(4) Uiso 1 1 d . . .
H8 H 0.4694(19) 0.6248(12) 0.5421(10) 0.030(4) Uiso 1 1 d . . .
H20B H 0.9773(19) 0.8973(13) 0.5358(10) 0.037(4) Uiso 1 1 d . . .
H29 H 0.2185(17) 0.8925(11) -0.2785(9) 0.021(4) Uiso 1 1 d . . .
H20A H 1.0916(19) 0.8196(11) 0.5648(10) 0.027(4) Uiso 1 1 d . . .
H25 H 0.3505(17) 1.1010(12) -0.0535(9) 0.024(4) Uiso 1 1 d . . .
H36A H 0.0066(18) 0.8272(12) -0.0274(10) 0.031(4) Uiso 1 1 d . . .
H40A H 0.297(2) 0.6810(13) 0.1036(10) 0.040(5) Uiso 1 1 d . . .
H26 H 0.3234(18) 0.9617(11) 0.0244(10) 0.028(4) Uiso 1 1 d . . .
H16A H 0.9684(17) 0.6290(11) 0.4898(9) 0.019(4) Uiso 1 1 d . . .
H19A H 1.032(2) 0.8841(12) 0.4001(10) 0.035(4) Uiso 1 1 d . . .
H19B H 1.202(2) 0.9188(13) 0.4721(10) 0.034(4) Uiso 1 1 d . . .
H16B H 0.7922(19) 0.5960(12) 0.4249(9) 0.024(4) Uiso 1 1 d . . .
H6 H 0.6349(18) 0.7016(11) 0.3279(9) 0.023(4) Uiso 1 1 d . . .
H9 H 0.2282(19) 0.5034(12) 0.4518(9) 0.027(4) Uiso 1 1 d . . .
H17A H 0.9078(19) 0.6965(12) 0.3252(10) 0.031(4) Uiso 1 1 d . . .
H12A H 0.427(2) 0.7698(14) 0.6273(10) 0.034(4) Uiso 1 1 d . . .
H18B H 1.194(2) 0.7774(13) 0.3597(11) 0.044(5) Uiso 1 1 d . . .
H14A H 0.834(2) 0.8483(13) 0.7754(11) 0.043(5) Uiso 1 1 d . . .
H15A H 0.890(2) 0.9139(14) 0.6547(10) 0.034(5) Uiso 1 1 d . . .
H11B H 0.622(2) 0.9348(14) 0.5616(10) 0.038(5) Uiso 1 1 d . . .
H18A H 1.213(2) 0.7404(13) 0.4504(11) 0.040(5) Uiso 1 1 d . . .
H32A H 0.557(2) 0.6516(13) -0.1803(10) 0.041(5) Uiso 1 1 d . . .
H32B H 0.370(2) 0.6536(12) -0.2135(11) 0.037(4) Uiso 1 1 d . . .
H34A H 0.150(2) 0.5095(13) -0.1659(11) 0.046(5) Uiso 1 1 d . . .
H33A H 0.484(2) 0.5098(13) -0.1162(10) 0.037(5) Uiso 1 1 d . . .
H15B H 0.911(2) 0.7986(12) 0.6468(10) 0.035(4) Uiso 1 1 d . . .
H35B H 0.350(2) 0.5625(12) 0.0111(10) 0.035(4) Uiso 1 1 d . . .
H11A H 0.496(2) 0.8307(12) 0.5030(11) 0.036(4) Uiso 1 1 d . . .
H36B H -0.076(2) 0.7349(14) 0.0218(10) 0.041(5) Uiso 1 1 d . . .
H38A H -0.024(2) 0.7606(14) 0.1836(11) 0.046(5) Uiso 1 1 d . . .
H33B H 0.373(2) 0.4784(14) -0.2119(11) 0.044(5) Uiso 1 1 d . . .
H37A H -0.056(2) 0.8938(13) 0.1050(11) 0.045(5) Uiso 1 1 d . . .
H13B H 0.560(2) 0.8626(13) 0.7654(12) 0.047(5) Uiso 1 1 d . . .
H17B H 1.0051(19) 0.6096(13) 0.3484(10) 0.039(5) Uiso 1 1 d . . .
H13A H 0.666(2) 0.9561(16) 0.7257(12) 0.054(6) Uiso 1 1 d . . .
H37B H 0.139(2) 0.9343(15) 0.1107(11) 0.053(6) Uiso 1 1 d . . .
H12B H 0.413(2) 0.8884(13) 0.6295(10) 0.036(4) Uiso 1 1 d . . .
H34B H 0.213(2) 0.4285(14) -0.1087(10) 0.044(5) Uiso 1 1 d . . .
H14B H 0.697(2) 0.7448(15) 0.7162(11) 0.044(5) Uiso 1 1 d . . .
H39A H 0.248(2) 0.7392(14) 0.2350(12) 0.053(5) Uiso 1 1 d . . .
H40B H 0.098(2) 0.6376(15) 0.0991(11) 0.047(5) Uiso 1 1 d . . .
H39B H 0.323(3) 0.8320(16) 0.1929(12) 0.060(7) Uiso 1 1 d . . .
H38B H 0.099(2) 0.8685(15) 0.2411(12) 0.056(5) Uiso 1 1 d . . .

loop_
_atom_site_aniso_label
_atom_site_aniso_U_11
_atom_site_aniso_U_22
_atom_site_aniso_U_33
_atom_site_aniso_U_23
_atom_site_aniso_U_13
_atom_site_aniso_U_12
N8 0.0276(7) 0.0294(7) 0.0251(7) 0.0064(6) 0.0095(6) 0.0124(6)
N7 0.0298(7) 0.0232(7) 0.0254(7) 0.0060(5) 0.0104(6) 0.0098(6)
C30 0.0250(8) 0.0251(9) 0.0220(8) 0.0017(6) 0.0022(7) 0.0077(7)
C28 0.0263(9) 0.0226(9) 0.0248(9) 0.0010(7) 0.0053(7) 0.0082(7)
C26 0.0270(9) 0.0297(9) 0.0208(9) 0.0029(7) 0.0051(7) 0.0099(7)
C29 0.0244(9) 0.0275(9) 0.0207(8) 0.0027(7) 0.0048(7) 0.0092(7)
C24 0.0199(8) 0.0254(9) 0.0264(8) 0.0037(7) 0.0047(6) 0.0086(7)
C25 0.0268(9) 0.0205(9) 0.0272(9) 0.0005(7) 0.0046(7) 0.0075(7)
N6 0.0599(10) 0.0282(9) 0.0409(9) 0.0069(7) 0.0112(7) 0.0121(8)
C23 0.0324(9) 0.0232(9) 0.0263(9) 0.0052(7) 0.0068(7) 0.0087(7)
C22 0.0353(10) 0.0279(10) 0.0300(9) 0.0098(8) 0.0091(7) 0.0104(8)
C21 0.0359(10) 0.0233(9) 0.0341(10) 0.0078(7) 0.0078(8) 0.0085(7)
C27 0.0237(8) 0.0238(8) 0.0235(8) 0.0036(6) 0.0054(6) 0.0079(7)
C36 0.0280(10) 0.0378(10) 0.0336(10) 0.0080(8) 0.0106(8) 0.0161(9)
N5 0.0691(11) 0.0312(9) 0.0340(9) 0.0074(7) 0.0116(8) 0.0117(8)
C31 0.0266(9) 0.0291(10) 0.0321(9) 0.0089(7) 0.0113(7) 0.0090(8)
C33 0.0441(11) 0.0330(10) 0.0402(11) 0.0043(8) 0.0169(9) 0.0179(9)
C32 0.0363(10) 0.0358(10) 0.0334(10) 0.0073(8) 0.0161(8) 0.0169(8)
C35 0.0369(10) 0.0256(9) 0.0385(10) 0.0103(7) 0.0159(8) 0.0117(8)
C40 0.0443(11) 0.0445(11) 0.0313(10) 0.0159(8) 0.0180(8) 0.0245(10)
C34 0.0415(11) 0.0233(10) 0.0461(11) 0.0028(8) 0.0171(9) 0.0106(8)
C39 0.0577(14) 0.0642(14) 0.0256(10) 0.0125(9) 0.0150(9) 0.0374(13)
C37 0.0374(11) 0.0410(11) 0.0373(10) 0.0061(8) 0.0152(8) 0.0197(10)
C38 0.0470(12) 0.0482(12) 0.0343(11) 0.0077(9) 0.0192(9) 0.0213(10)
N4 0.0238(7) 0.0286(7) 0.0237(7) 0.0024(6) 0.0075(5) 0.0056(6)
N3 0.0243(7) 0.0290(7) 0.0227(7) 0.0004(6) 0.0068(5) 0.0062(6)
C10 0.0257(9) 0.0260(9) 0.0220(8) 0.0057(7) 0.0074(7) 0.0070(7)
C6 0.0260(9) 0.0288(9) 0.0260(9) 0.0062(7) 0.0081(7) 0.0093(8)
C8 0.0279(9) 0.0274(9) 0.0233(9) 0.0045(7) 0.0048(7) 0.0076(7)
C7 0.0251(8) 0.0251(8) 0.0246(8) 0.0031(7) 0.0059(7) 0.0080(7)
C9 0.0257(9) 0.0261(9) 0.0298(9) 0.0064(7) 0.0074(7) 0.0041(7)
C5 0.0272(9) 0.0323(9) 0.0263(9) 0.0032(7) 0.0050(7) 0.0135(8)
C4 0.0270(9) 0.0260(9) 0.0283(9) 0.0021(7) 0.0016(7) 0.0110(7)
C2 0.0297(9) 0.0273(9) 0.0302(9) 0.0011(7) 0.0023(7) 0.0056(8)
C19 0.0311(10) 0.0373(10) 0.0332(10) 0.0072(8) 0.0129(8) 0.0047(9)
C17 0.0347(10) 0.0418(11) 0.0267(9) 0.0032(8) 0.0093(8) 0.0171(9)
C11 0.0283(9) 0.0288(10) 0.0360(10) 0.0021(8) 0.0090(8) 0.0100(8)
C16 0.0296(10) 0.0286(9) 0.0275(9) 0.0024(7) 0.0051(8) 0.0106(8)
C20 0.0247(9) 0.0306(10) 0.0308(9) -0.0005(7) 0.0089(7) 0.0012(8)
C15 0.0283(9) 0.0405(11) 0.0254(9) -0.0016(8) 0.0048(7) 0.0068(9)
N2 0.0419(9) 0.0530(10) 0.0383(10) -0.0087(8) 0.0019(7) 0.0095(8)
N1 0.0470(10) 0.0513(10) 0.0340(9) 0.0045(8) -0.0025(8) -0.0102(9)
C12 0.0337(10) 0.0378(11) 0.0436(11) 0.0022(8) 0.0170(8) 0.0120(9)
C18 0.0311(10) 0.0482(11) 0.0300(10) 0.0071(8) 0.0138(8) 0.0137(9)
C1 0.0367(11) 0.0300(10) 0.0282(10) -0.0004(8) -0.0063(8) 0.0016(9)
C3 0.0271(9) 0.0330(10) 0.0360(11) -0.0032(8) -0.0010(8) 0.0062(8)
C13 0.0424(11) 0.0534(14) 0.0367(11) -0.0006(9) 0.0203(9) 0.0123(10)
C14 0.0394(11) 0.0585(14) 0.0264(10) 0.0023(9) 0.0110(8) 0.0129(10)

loop_
_atom_type_symbol
_atom_type_description
_atom_type_scat_dispersion_real
_atom_type_scat_dispersion_imag
_atom_type_scat_source
C C 0.0033 0.0016 'International Tables Vol C Tables 4.2.6.8 and 6.1.1.4'
H H 0.0000 0.0000 'International Tables Vol C Tables 4.2.6.8 and 6.1.1.4'
N N 0.0061 0.0033 'International Tables Vol C Tables 4.2.6.8 and 6.1.1.4'

loop_
_geom_angle_atom_site_label_1
_geom_angle_atom_site_label_2
_geom_angle_atom_site_label_3
_geom_angle
_geom_angle_site_symmetry_1
_geom_angle_site_symmetry_3
C30 N8 C40 124.16(12) . .
C30 N8 C36 122.45(13) . .
C40 N8 C36 113.33(13) . .
C30 N7 C35 124.23(13) . .
C30 N7 C31 122.39(13) . .
C35 N7 C31 113.29(12) . .
N8 C30 N7 121.80(13) . .
N8 C30 C27 119.82(12) . .
N7 C30 C27 118.38(13) . .
C29 C28 C27 121.07(14) . .
C29 C28 H28 120.5(9) . .
C27 C28 H28 118.4(9) . .
C25 C26 C27 120.80(14) . .
C25 C26 H26 120.0(9) . .
C27 C26 H26 119.2(9) . .
C28 C29 C24 121.59(14) . .
C28 C29 H29 119.5(8) . .
C24 C29 H29 118.9(8) . .
C29 C24 C25 116.71(14) . .
C29 C24 C23 121.89(13) . .
C25 C24 C23 121.40(13) . .
C26 C25 C24 121.82(14) . .
C26 C25 H25 118.6(8) . .
C24 C25 H25 119.6(8) . .
C22 C23 C21 118.38(14) . .
C22 C23 C24 120.19(13) . .
C21 C23 C24 121.33(13) . .
N6 C22 C23 176.66(17) . .
N5 C21 C23 179.02(18) . .
C26 C27 C28 118.01(14) . .
C26 C27 C30 121.36(13) . .
C28 C27 C30 120.62(13) . .
N8 C36 C37 111.48(13) . .
N8 C36 H36A 106.4(8) . .
C37 C36 H36A 115.3(8) . .
N8 C36 H36B 105.9(9) . .
C37 C36 H36B 109.8(9) . .
H36A C36 H36B 107.6(13) . .
N7 C31 C32 112.21(14) . .
N7 C31 H31B 108.5(9) . .
C32 C31 H31B 111.6(9) . .
N7 C31 H31A 104.5(9) . .
C32 C31 H31A 109.9(8) . .
H31B C31 H31A 109.9(12) . .
C34 C33 C32 110.84(13) . .
C34 C33 H33A 111.5(10) . .
C32 C33 H33A 106.9(10) . .
C34 C33 H33B 110.1(10) . .
C32 C33 H33B 110.0(10) . .
H33A C33 H33B 107.3(13) . .
C31 C32 C33 110.61(15) . .
C31 C32 H32A 109.9(9) . .
C33 C32 H32A 108.8(10) . .
C31 C32 H32B 110.9(9) . .
C33 C32 H32B 109.8(9) . .
H32A C32 H32B 106.7(13) . .
N7 C35 C34 109.50(14) . .
N7 C35 H35A 108.7(8) . .
C34 C35 H35A 110.3(8) . .
N7 C35 H35B 107.6(9) . .
C34 C35 H35B 110.8(8) . .
H35A C35 H35B 109.8(12) . .
N8 C40 C39 109.49(14) . .
N8 C40 H40A 106.1(10) . .
C39 C40 H40A 109.1(10) . .
N8 C40 H40B 107.0(10) . .
C39 C40 H40B 110.6(10) . .
H40A C40 H40B 114.2(14) . .
C33 C34 C35 112.89(15) . .
C33 C34 H34A 108.3(10) . .
C35 C34 H34A 110.8(9) . .
C33 C34 H34B 109.8(10) . .
C35 C34 H34B 107.8(10) . .
H34A C34 H34B 107.2(14) . .
C40 C39 C38 112.15(16) . .
C40 C39 H39A 108.8(11) . .
C38 C39 H39A 111.7(11) . .
C40 C39 H39B 109.9(12) . .
C38 C39 H39B 108.8(11) . .
H39A C39 H39B 105.2(16) . .
C36 C37 C38 110.78(15) . .
C36 C37 H37A 107.5(10) . .
C38 C37 H37A 110.9(10) . .
C36 C37 H37B 108.1(10) . .
C38 C37 H37B 111.4(10) . .
H37A C37 H37B 108.0(14) . .
C37 C38 C39 109.68(15) . .
C37 C38 H38A 106.0(10) . .
C39 C38 H38A 110.9(9) . .
C37 C38 H38B 110.7(11) . .
C39 C38 H38B 111.9(10) . .
H38A C38 H38B 107.5(15) . .
C10 N4 C20 122.88(13) . .
C10 N4 C16 122.88(13) . .
C20 N4 C16 114.10(12) . .
C10 N3 C15 123.76(12) . .
C10 N3 C11 121.64(12) . .
C15 N3 C11 114.42(12) . .
N4 C10 N3 121.18(13) . .
N4 C10 C7 119.85(13) . .
N3 C10 C7 118.95(13) . .
C5 C6 C7 120.77(16) . .
C5 C6 H6 119.8(8) . .
C7 C6 H6 119.4(8) . .
C9 C8 C7 121.14(15) . .
C9 C8 H8 120.7(9) . .
C7 C8 H8 118.1(9) . .
C8 C7 C6 118.08(14) . .
C8 C7 C10 120.55(13) . .
C6 C7 C10 121.34(14) . .
C8 C9 C4 121.06(16) . .
C8 C9 H9 121.2(9) . .
C4 C9 H9 117.8(9) . .
C6 C5 C4 121.63(15) . .
C6 C5 H5 118.9(10) . .
C4 C5 H5 119.4(10) . .
C5 C4 C9 117.30(14) . .
C5 C4 C2 121.56(14) . .
C9 C4 C2 121.14(15) . .
C1 C2 C3 118.25(14) . .
C1 C2 C4 120.67(14) . .
C3 C2 C4 121.08(16) . .
C20 C19 C18 111.58(15) . .
C20 C19 H19A 110.4(10) . .
C18 C19 H19A 109.4(9) . .
C20 C19 H19B 105.9(9) . .
C18 C19 H19B 112.0(8) . .
H19A C19 H19B 107.4(13) . .
C16 C17 C18 109.86(14) . .
C16 C17 H17A 109.8(9) . .
C18 C17 H17A 109.5(9) . .
C16 C17 H17B 107.9(10) . .
C18 C17 H17B 111.5(9) . .
H17A C17 H17B 108.3(12) . .
N3 C11 C12 112.20(13) . .
N3 C11 H11B 107.5(9) . .
C12 C11 H11B 108.4(9) . .
N3 C11 H11A 109.0(9) . .
C12 C11 H11A 112.0(10) . .
H11B C11 H11A 107.6(13) . .
N4 C16 C17 111.81(14) . .
N4 C16 H16A 105.1(8) . .
C17 C16 H16A 110.6(8) . .
N4 C16 H16B 107.7(8) . .
C17 C16 H16B 113.2(8) . .
H16A C16 H16B 108.1(12) . .
N4 C20 C19 110.98(13) . .
N4 C20 H20B 108.7(9) . .
C19 C20 H20B 109.5(10) . .
N4 C20 H20A 109.6(9) . .
C19 C20 H20A 108.0(9) . .
H20B C20 H20A 110.1(12) . .
N3 C15 C14 109.36(15) . .
N3 C15 H15A 109.9(9) . .
C14 C15 H15A 110.5(9) . .
N3 C15 H15B 106.4(9) . .
C14 C15 H15B 112.2(9) . .
H15A C15 H15B 108.4(13) . .
C11 C12 C13 110.83(16) . .
C11 C12 H12A 109.7(9) . .
C13 C12 H12A 110.8(9) . .
C11 C12 H12B 107.8(9) . .
C13 C12 H12B 108.8(9) . .
H12A C12 H12B 108.8(13) . .
C17 C18 C19 109.56(14) . .
C17 C18 H18B 109.6(10) . .
C19 C18 H18B 112.6(10) . .
C17 C18 H18A 108.5(10) . .
C19 C18 H18A 109.8(9) . .
H18B C18 H18A 106.5(14) . .
N1 C1 C2 178.41(18) . .
N2 C3 C2 178.01(19) . .
C14 C13 C12 110.26(15) . .
C14 C13 H13B 110.5(10) . .
C12 C13 H13B 109.5(11) . .
C14 C13 H13A 109.0(10) . .
C12 C13 H13A 108.0(10) . .
H13B C13 H13A 109.6(14) . .
C13 C14 C15 111.79(16) . .
C13 C14 H14A 111.3(9) . .
C15 C14 H14A 106.0(10) . .
C13 C14 H14B 109.2(10) . .
C15 C14 H14B 107.4(10) . .
H14A C14 H14B 111.0(14) . .

loop_
_geom_bond_atom_site_label_1
_geom_bond_atom_site_label_2
_geom_bond_distance
_geom_bond_site_symmetry_2
N8 C30 1.3304(19) .
N8 C40 1.474(2) .
N8 C36 1.4783(18) .
N7 C30 1.3419(17) .
N7 C35 1.475(2) .
N7 C31 1.477(2) .
C30 C27 1.464(2) .
C28 C29 1.374(2) .
C28 C27 1.399(2) .
C28 H28 0.983(15) .
C26 C25 1.373(2) .
C26 C27 1.399(2) .
C26 H26 0.989(15) .
C29 C24 1.405(2) .
C29 H29 0.985(14) .
C24 C25 1.409(2) .
C24 C23 1.438(2) .
C25 H25 0.997(15) .
N6 C22 1.159(2) .
C23 C22 1.405(2) .
C23 C21 1.412(2) .
C21 N5 1.156(2) .
C36 C37 1.518(2) .
C36 H36A 1.016(16) .
C36 H36B 1.008(19) .
C31 C32 1.515(2) .
C31 H31B 0.994(17) .
C31 H31A 0.995(15) .
C33 C34 1.514(2) .
C33 C32 1.516(2) .
C33 H33A 0.966(16) .
C33 H33B 1.017(17) .
C32 H32A 0.996(18) .
C32 H32B 1.017(16) .
C35 C34 1.522(2) .
C35 H35A 0.990(15) .
C35 H35B 1.034(16) .
C40 C39 1.515(2) .
C40 H40A 0.970(17) .
C40 H40B 1.02(2) .
C34 H34A 0.999(17) .
C34 H34B 1.013(18) .
C39 C38 1.521(2) .
C39 H39A 0.96(2) .
C39 H39B 0.98(2) .
C37 C38 1.520(2) .
C37 H37A 1.005(17) .
C37 H37B 1.01(2) .
C38 H38A 1.023(19) .
C38 H38B 0.997(19) .
N4 C10 1.3355(19) .
N4 C20 1.477(2) .
N4 C16 1.4830(18) .
N3 C10 1.3443(18) .
N3 C15 1.473(2) .
N3 C11 1.4745(18) .
C10 C7 1.462(2) .
C6 C5 1.374(2) .
C6 C7 1.405(2) .
C6 H6 1.022(16) .
C8 C9 1.379(2) .
C8 C7 1.396(2) .
C8 H8 0.992(16) .
C9 C4 1.409(2) .
C9 H9 0.993(17) .
C5 C4 1.402(2) .
C5 H5 1.015(16) .
C4 C2 1.438(2) .
C2 C1 1.403(3) .
C2 C3 1.412(2) .
C19 C20 1.516(2) .
C19 C18 1.519(2) .
C19 H19A 0.972(16) .
C19 H19B 1.028(17) .
C17 C16 1.515(2) .
C17 C18 1.518(3) .
C17 H17A 1.002(16) .
C17 H17B 1.014(16) .
C11 C12 1.519(2) .
C11 H11B 1.006(18) .
C11 H11A 0.993(17) .
C16 H16A 0.977(14) .
C16 H16B 0.997(16) .
C20 H20B 1.002(16) .
C20 H20A 1.011(15) .
C15 C14 1.523(2) .
C15 H15A 0.967(18) .
C15 H15B 1.009(16) .
N2 C3 1.159(2) .
N1 C1 1.165(2) .
C12 C13 1.523(3) .
C12 H12A 0.988(18) .
C12 H12B 1.013(16) .
C18 H18B 0.982(19) .
C18 H18A 0.992(17) .
C13 C14 1.517(2) .
C13 H13B 0.979(19) .
C13 H13A 1.02(2) .
C14 H14A 0.987(18) .
C14 H14B 1.011(19) .
